data_2220793
loop_
_publ_author_name
'Jin, Huimin'
'Li, Peifan'
'Liu, Bin'
'Cheng, Xiaoqing'

_publ_section_title
;
 (<i>Z</i>)-Ethyl 2,4-diphenyl-3-(propylamino)but-2-enoate
;
_journal_coeditor_code HB2886
_journal_issue 2
_journal_name_full 'Acta Crystallographica Section E'
_journal_page_first o236
_journal_paper_doi 10.1107/S160053680804395X
_journal_volume 65
_journal_year 2009
_chemical_formula_iupac 'C21 H25 N O2'
_chemical_formula_moiety 'C21 H25 N O2'
_chemical_formula_sum 'C21 H25 N O2'
_chemical_formula_weight 323.42
_chemical_name_systematic
;
(<i>Z</i>)-Ethyl 2,4-diphenyl-3-(propylamino)but-2-enoate
;
_space_group_IT_number 14
_symmetry_cell_setting monoclinic
_symmetry_space_group_name_Hall '-P 2yn'
_symmetry_space_group_name_H-M 'P 1 21/n 1'
_atom_sites_solution_hydrogens geom
_atom_sites_solution_primary direct
_atom_sites_solution_secondary difmap
_cell_angle_alpha 90.00
_cell_angle_beta 106.33(3)
_cell_angle_gamma 90.00
_cell_formula_units_Z 4
_cell_length_a 12.186(2)
_cell_length_b 8.4771(17)
_cell_length_c 19.080(4)
_cell_measurement_reflns_used 4099
_cell_measurement_temperature 293(2)
_cell_measurement_theta_max 27.10
_cell_measurement_theta_min 2.23
_cell_volume 1891.5(7)
_computing_cell_refinement 'CrystalClear (Rigaku/MSC, 2005)'
_computing_data_collection 'CrystalClear (Rigaku/MSC, 2005)'
_computing_data_reduction 'CrystalClear (Rigaku/MSC, 2005)'
_computing_molecular_graphics 'SHELXTL (Sheldrick, 2008)'
_computing_publication_material 'SHELXTL (Sheldrick, 2008)'
_computing_structure_refinement 'SHELXL97 (Sheldrick, 2008)'
_computing_structure_solution 'SHELXS97 (Sheldrick, 2008)'
_diffrn_ambient_temperature 293(2)
_diffrn_detector_area_resol_mean 7.31
_diffrn_measured_fraction_theta_full 0.994
_diffrn_measured_fraction_theta_max 0.994
_diffrn_measurement_device_type 'Rigaku Saturn'
_diffrn_measurement_method \w
_diffrn_radiation_monochromator confocal
_diffrn_radiation_source 'rotating anode'
_diffrn_radiation_type MoK\a
_diffrn_radiation_wavelength 0.71073
_diffrn_reflns_av_R_equivalents 0.0339
_diffrn_reflns_av_sigmaI/netI 0.0323
_diffrn_reflns_limit_h_max 14
_diffrn_reflns_limit_h_min -14
_diffrn_reflns_limit_k_max 10
_diffrn_reflns_limit_k_min -9
_diffrn_reflns_limit_l_max 22
_diffrn_reflns_limit_l_min -21
_diffrn_reflns_number 12325
_diffrn_reflns_theta_full 25.02
_diffrn_reflns_theta_max 25.02
_diffrn_reflns_theta_min 2.22
_diffrn_standards_decay_% 0
_diffrn_standards_interval_count 0
_diffrn_standards_interval_time 0
_diffrn_standards_number 0
_exptl_absorpt_coefficient_mu 0.072
_exptl_absorpt_correction_T_max 0.987
_exptl_absorpt_correction_T_min 0.980
_exptl_absorpt_correction_type multi-scan
_exptl_absorpt_process_details '(CrystalClear; Rigaku/MSC, 2005)'
_exptl_crystal_colour colourless
_exptl_crystal_density_diffrn 1.136
_exptl_crystal_density_method 'not measured'
_exptl_crystal_description block
_exptl_crystal_F_000 696
_exptl_crystal_size_max 0.28
_exptl_crystal_size_mid 0.22
_exptl_crystal_size_min 0.18
_refine_diff_density_max 0.240
_refine_diff_density_min -0.186
_refine_ls_extinction_coef 0.079(13)
_refine_ls_extinction_expression Fc^*^=kFc[1+0.001xFc^2^\l^3^/sin(2\q)]^-1/4^
_refine_ls_extinction_method 'SHELXL97 (Sheldrick, 2008)'
_refine_ls_goodness_of_fit_ref 1.059
_refine_ls_hydrogen_treatment mixed
_refine_ls_matrix_type full
_refine_ls_number_parameters 232
_refine_ls_number_reflns 3323
_refine_ls_number_restraints 5
_refine_ls_restrained_S_all 1.105
_refine_ls_R_factor_all 0.0808
_refine_ls_R_factor_gt 0.0601
_refine_ls_shift/su_max 0.001
_refine_ls_shift/su_mean 0.000
_refine_ls_structure_factor_coef Fsqd
_refine_ls_weighting_details 'calc w=1/[\s^2^(Fo^2^)+(0.1207P)^2^+0.019P] where P=(Fo^2^+2Fc^2^)/3'
_refine_ls_weighting_scheme calc
_refine_ls_wR_factor_gt 0.1775
_refine_ls_wR_factor_ref 0.1979
_reflns_number_gt 2290
_reflns_number_total 3323
_reflns_threshold_expression I>2\s(I)
_cod_data_source_file hb2886.cif
_cod_data_source_block I
_cod_depositor_comments
;
The following automatic conversions were performed:
'_symmetry_cell_setting' value 'Monoclinic' changed to 'monoclinic'
according to '/home/saulius/struct/CIF-dictionaries/cif_core.dic'
dictionary named 'cif_core.dic' version 2.4.1 from 2010-06-29.

Automatic conversion script
Id: cif_fix_enum 1527 2010-12-29 10:47:43Z saulius 

The following automatic conversions were performed:

'_symmetry_cell_setting' value 'Monoclinic' changed to 'monoclinic'
according to /home/saulius/struct/CIF-dictionaries/cif_core.dic
dictionary named 'cif_core.dic' version 2.4.1 from 2010-06-29.

Automatic conversion script
Id: cif_fix_values 1715 2011-07-08 13:25:40Z adriana 
;
_cod_original_cell_volume 1891.4(7)
_cod_original_sg_symbol_H-M 'P 21/n'
_cod_database_code 2220793
_cod_database_fobs_code 2220793

loop_
_symmetry_equiv_pos_as_xyz
'x, y, z'
'-x+1/2, y+1/2, -z+1/2'
'-x, -y, -z'
'x-1/2, -y-1/2, z-1/2'

loop_
_atom_site_type_symbol
_atom_site_label
_atom_site_fract_x
_atom_site_fract_y
_atom_site_fract_z
_atom_site_U_iso_or_equiv
_atom_site_adp_type
_atom_site_calc_flag
_atom_site_refinement_flags
_atom_site_occupancy
_atom_site_disorder_assembly
_atom_site_disorder_group
O O1 0.98880(16) 0.7415(2) 0.24987(10) 0.0936(6) Uani d . 1 . .
O O2 1.07264(14) 0.97745(19) 0.24972(8) 0.0791(5) Uani d . 1 . .
N N1 0.95170(17) 1.1941(2) 0.16036(11) 0.0710(6) Uani d D 1 . .
C C1 0.7770(2) 0.7362(3) 0.07667(13) 0.0723(7) Uani d . 1 . .
H H1 0.8213 0.7655 0.0463 0.087 Uiso calc R 1 . .
C C2 0.6935(2) 0.6239(3) 0.05278(16) 0.0864(8) Uani d . 1 . .
H H2A 0.6812 0.5794 0.0067 0.104 Uiso calc R 1 . .
C C3 0.6286(2) 0.5778(3) 0.09719(18) 0.0906(8) Uani d . 1 . .
H H3A 0.5719 0.5018 0.0814 0.109 Uiso calc R 1 . .
C C4 0.6473(2) 0.6434(4) 0.16427(18) 0.0977(9) Uani d . 1 . .
H H4A 0.6038 0.6115 0.1947 0.117 Uiso calc R 1 . .
C C5 0.7302(2) 0.7568(3) 0.18764(14) 0.0829(8) Uani d . 1 . .
H H5A 0.7415 0.8007 0.2338 0.099 Uiso calc R 1 . .
C C6 0.79728(17) 0.8072(2) 0.14437(11) 0.0591(6) Uani d . 1 A .
C C7 0.88662(17) 0.9301(2) 0.16911(10) 0.0572(6) Uani d . 1 . .
C C8 0.99038(19) 0.8903(3) 0.22513(12) 0.0654(6) Uani d . 1 A .
C C9 1.0852(3) 0.6899(4) 0.30878(18) 0.1159(11) Uani d PD 0.60(2) A 1
H H9A 1.1075 0.5855 0.2971 0.139 Uiso calc PR 0.60(2) A 1
H H9B 1.1489 0.7602 0.3112 0.139 Uiso calc PR 0.60(2) A 1
C C10 1.0665(11) 0.684(2) 0.3778(4) 0.133(4) Uani d PD 0.60(2) A 1
H H10A 1.1353 0.6512 0.4133 0.199 Uiso calc PR 0.60(2) A 1
H H10B 1.0063 0.6106 0.3770 0.199 Uiso calc PR 0.60(2) A 1
H H10C 1.0450 0.7871 0.3904 0.199 Uiso calc PR 0.60(2) A 1
C C9' 1.0852(3) 0.6899(4) 0.30878(18) 0.1159(11) Uani d P 0.40(2) A 2
H H9'A 1.1328 0.7787 0.3306 0.139 Uiso calc PR 0.40(2) A 2
H H9'B 1.1314 0.6146 0.2913 0.139 Uiso calc PR 0.40(2) A 2
C C10' 1.0339(12) 0.616(2) 0.3618(8) 0.111(4) Uani d PD 0.40(2) A 2
H H10D 1.0935 0.5788 0.4030 0.166 Uiso calc PR 0.40(2) A 2
H H10E 0.9871 0.5285 0.3392 0.166 Uiso calc PR 0.40(2) A 2
H H10F 0.9879 0.6918 0.3779 0.166 Uiso calc PR 0.40(2) A 2
C C11 0.87065(17) 1.0815(2) 0.14123(11) 0.0588(6) Uani d . 1 A .
C C12 0.75990(17) 1.1280(2) 0.08755(11) 0.0618(6) Uani d . 1 . .
H H12A 0.7336 1.2250 0.1045 0.074 Uiso calc R 1 A .
H H12B 0.7036 1.0471 0.0876 0.074 Uiso calc R 1 . .
C C13 0.76341(16) 1.1525(2) 0.00975(11) 0.0565(5) Uani d . 1 A .
C C14 0.6757(2) 1.2334(3) -0.03842(14) 0.0745(7) Uani d . 1 . .
H H14A 0.6150 1.2716 -0.0228 0.089 Uiso calc R 1 A .
C C15 0.6773(3) 1.2584(3) -0.11014(15) 0.0918(8) Uani d . 1 A .
H H15A 0.6185 1.3148 -0.1419 0.110 Uiso calc R 1 . .
C C16 0.7651(2) 1.2003(3) -0.13433(14) 0.0849(8) Uani d . 1 . .
H H16A 0.7663 1.2175 -0.1822 0.102 Uiso calc R 1 A .
C C17 0.8495(2) 1.1182(3) -0.08805(14) 0.0803(7) Uani d . 1 A .
H H17A 0.9085 1.0766 -0.1045 0.096 Uiso calc R 1 . .
C C18 0.84946(18) 1.0953(3) -0.01624(12) 0.0706(6) Uani d . 1 . .
H H18A 0.9093 1.0397 0.0151 0.085 Uiso calc R 1 A .
C C19 0.9397(2) 1.3609(3) 0.14108(16) 0.0837(8) Uani d D 1 . .
H H19A 0.9085 1.4167 0.1755 0.100 Uiso calc R 1 . .
H H19B 0.8867 1.3728 0.0928 0.100 Uiso calc R 1 . .
C C20 1.0546(3) 1.4324(3) 0.14196(19) 0.1120(11) Uani d D 1 . .
H H20A 1.0446 1.5452 0.1344 0.134 Uiso calc R 1 . .
H H20B 1.1070 1.4167 0.1902 0.134 Uiso calc R 1 . .
C C21 1.1081(3) 1.3697(4) 0.0878(3) 0.1381(14) Uani d D 1 . .
H H21A 1.1817 1.4177 0.0946 0.207 Uiso calc R 1 . .
H H21B 1.0605 1.3929 0.0396 0.207 Uiso calc R 1 . .
H H21C 1.1169 1.2576 0.0937 0.207 Uiso calc R 1 . .
H H1A 1.0180(11) 1.163(2) 0.1924(9) 0.065(6) Uiso d D 1 . .

loop_
_atom_site_aniso_label
_atom_site_aniso_U_11
_atom_site_aniso_U_22
_atom_site_aniso_U_33
_atom_site_aniso_U_12
_atom_site_aniso_U_13
_atom_site_aniso_U_23
O1 0.0861(12) 0.0898(12) 0.0851(13) 0.0094(9) -0.0083(10) 0.0275(9)
O2 0.0732(11) 0.0914(11) 0.0625(10) 0.0011(8) 0.0026(8) -0.0069(8)
N1 0.0710(13) 0.0671(11) 0.0688(13) -0.0032(9) 0.0099(11) 0.0003(9)
C1 0.0817(16) 0.0716(13) 0.0667(15) -0.0068(11) 0.0257(13) -0.0040(11)
C2 0.0884(17) 0.0779(15) 0.0873(18) -0.0122(13) 0.0156(15) -0.0051(13)
C3 0.0755(16) 0.0790(16) 0.107(2) -0.0092(12) 0.0090(16) 0.0195(15)
C4 0.0823(18) 0.119(2) 0.094(2) -0.0134(16) 0.0297(17) 0.0302(18)
C5 0.0798(17) 0.1103(19) 0.0628(15) -0.0056(14) 0.0270(14) 0.0115(13)
C6 0.0591(12) 0.0645(12) 0.0522(12) 0.0079(9) 0.0132(10) 0.0094(10)
C7 0.0629(12) 0.0659(12) 0.0428(11) 0.0084(9) 0.0148(9) 0.0027(9)
C8 0.0712(14) 0.0745(13) 0.0487(12) 0.0090(11) 0.0138(11) -0.0020(11)
C9 0.096(2) 0.133(2) 0.094(2) 0.0225(18) -0.0132(18) 0.040(2)
C10 0.102(6) 0.194(10) 0.081(5) 0.043(6) -0.010(4) -0.022(5)
C9' 0.096(2) 0.133(2) 0.094(2) 0.0225(18) -0.0132(18) 0.040(2)
C10' 0.119(8) 0.129(9) 0.060(6) -0.016(7) -0.015(5) 0.041(6)
C11 0.0645(12) 0.0669(12) 0.0475(11) 0.0055(9) 0.0197(10) -0.0032(9)
C12 0.0585(12) 0.0668(12) 0.0617(13) 0.0101(9) 0.0196(10) 0.0044(10)
C13 0.0568(12) 0.0509(10) 0.0576(12) -0.0005(8) 0.0092(10) 0.0023(9)
C14 0.0717(15) 0.0751(14) 0.0690(16) 0.0136(11) 0.0071(12) 0.0039(12)
C15 0.095(2) 0.0952(18) 0.0692(17) 0.0136(14) -0.0033(15) 0.0173(14)
C16 0.0953(19) 0.0984(18) 0.0556(14) -0.0162(15) 0.0123(14) 0.0129(13)
C17 0.0747(16) 0.1049(18) 0.0626(15) 0.0008(13) 0.0213(13) 0.0083(13)
C18 0.0618(13) 0.0874(15) 0.0608(14) 0.0117(11) 0.0144(11) 0.0121(11)
C19 0.0904(17) 0.0636(14) 0.099(2) -0.0011(12) 0.0290(15) -0.0085(13)
C20 0.129(3) 0.0726(16) 0.138(3) -0.0143(16) 0.044(2) -0.0030(17)
C21 0.136(3) 0.100(2) 0.205(4) -0.006(2) 0.092(3) -0.004(2)

loop_
_atom_type_symbol
_atom_type_description
_atom_type_scat_dispersion_real
_atom_type_scat_dispersion_imag
_atom_type_scat_source
C C 0.0033 0.0016 'International Tables Vol C Tables 4.2.6.8 and 6.1.1.4'
H H 0.0000 0.0000 'International Tables Vol C Tables 4.2.6.8 and 6.1.1.4'
N N 0.0061 0.0033 'International Tables Vol C Tables 4.2.6.8 and 6.1.1.4'
O O 0.0106 0.0060 'International Tables Vol C Tables 4.2.6.8 and 6.1.1.4'

loop_
_geom_angle_atom_site_label_1
_geom_angle_atom_site_label_2
_geom_angle_atom_site_label_3
_geom_angle_site_symmetry_1
_geom_angle_site_symmetry_3
_geom_angle
_geom_angle_publ_flag
C8 O1 C9 . . 117.8(2) ?
C11 N1 C19 . . 127.2(2) ?
C11 N1 H1A . . 114.9(13) ?
C19 N1 H1A . . 117.5(13) ?
C2 C1 C6 . . 122.2(2) ?
C2 C1 H1 . . 118.9 ?
C6 C1 H1 . . 118.9 ?
C3 C2 C1 . . 119.7(3) ?
C3 C2 H2A . . 120.2 ?
C1 C2 H2A . . 120.2 ?
C4 C3 C2 . . 119.6(3) ?
C4 C3 H3A . . 120.2 ?
C2 C3 H3A . . 120.2 ?
C3 C4 C5 . . 120.4(2) ?
C3 C4 H4A . . 119.8 ?
C5 C4 H4A . . 119.8 ?
C4 C5 C6 . . 121.8(2) ?
C4 C5 H5A . . 119.1 ?
C6 C5 H5A . . 119.1 ?
C1 C6 C5 . . 116.3(2) ?
C1 C6 C7 . . 121.66(17) ?
C5 C6 C7 . . 122.1(2) ?
C11 C7 C8 . . 120.0(2) ?
C11 C7 C6 . . 121.21(19) ?
C8 C7 C6 . . 118.74(18) ?
O2 C8 O1 . . 121.3(2) ?
O2 C8 C7 . . 126.3(2) ?
O1 C8 C7 . . 112.4(2) ?
C10 C9 O1 . . 115.5(5) ?
C10 C9 H9A . . 108.4 ?
O1 C9 H9A . . 108.4 ?
C10 C9 H9B . . 108.4 ?
O1 C9 H9B . . 108.4 ?
H9A C9 H9B . . 107.5 ?
C9 C10 H10A . . 109.5 ?
C9 C10 H10B . . 109.5 ?
H10A C10 H10B . . 109.5 ?
C9 C10 H10C . . 109.5 ?
H10A C10 H10C . . 109.5 ?
H10B C10 H10C . . 109.5 ?
H10D C10' H10E . . 109.5 ?
H10D C10' H10F . . 109.5 ?
H10E C10' H10F . . 109.5 ?
N1 C11 C7 . . 122.7(2) ?
N1 C11 C12 . . 116.66(18) ?
C7 C11 C12 . . 120.63(19) ?
C11 C12 C13 . . 116.00(16) ?
C11 C12 H12A . . 108.3 ?
C13 C12 H12A . . 108.3 ?
C11 C12 H12B . . 108.3 ?
C13 C12 H12B . . 108.3 ?
H12A C12 H12B . . 107.4 ?
C18 C13 C14 . . 117.6(2) ?
C18 C13 C12 . . 122.92(19) ?
C14 C13 C12 . . 119.44(18) ?
C13 C14 C15 . . 120.5(2) ?
C13 C14 H14A . . 119.7 ?
C15 C14 H14A . . 119.7 ?
C16 C15 C14 . . 120.4(2) ?
C16 C15 H15A . . 119.8 ?
C14 C15 H15A . . 119.8 ?
C17 C16 C15 . . 119.3(2) ?
C17 C16 H16A . . 120.3 ?
C15 C16 H16A . . 120.3 ?
C16 C17 C18 . . 120.6(2) ?
C16 C17 H17A . . 119.7 ?
C18 C17 H17A . . 119.7 ?
C13 C18 C17 . . 121.5(2) ?
C13 C18 H18A . . 119.2 ?
C17 C18 H18A . . 119.2 ?
N1 C19 C20 . . 110.9(2) ?
N1 C19 H19A . . 109.5 ?
C20 C19 H19A . . 109.5 ?
N1 C19 H19B . . 109.5 ?
C20 C19 H19B . . 109.5 ?
H19A C19 H19B . . 108.0 ?
C21 C20 C19 . . 115.9(3) ?
C21 C20 H20A . . 108.3 ?
C19 C20 H20A . . 108.3 ?
C21 C20 H20B . . 108.3 ?
C19 C20 H20B . . 108.3 ?
H20A C20 H20B . . 107.4 ?
C20 C21 H21A . . 109.5 ?
C20 C21 H21B . . 109.5 ?
H21A C21 H21B . . 109.5 ?
C20 C21 H21C . . 109.5 ?
H21A C21 H21C . . 109.5 ?
H21B C21 H21C . . 109.5 ?

loop_
_geom_bond_atom_site_label_1
_geom_bond_atom_site_label_2
_geom_bond_site_symmetry_2
_geom_bond_distance
_geom_bond_publ_flag
O1 C8 . 1.349(3) ?
O1 C9 . 1.446(3) ?
O2 C8 . 1.227(3) ?
N1 C11 . 1.348(3) ?
N1 C19 . 1.458(3) ?
N1 H1A . 0.905(10) ?
C1 C2 . 1.374(3) ?
C1 C6 . 1.383(3) ?
C1 H1 . 0.9300 ?
C2 C3 . 1.369(4) ?
C2 H2A . 0.9300 ?
C3 C4 . 1.355(4) ?
C3 H3A . 0.9300 ?
C4 C5 . 1.375(4) ?
C4 H4A . 0.9300 ?
C5 C6 . 1.383(3) ?
C5 H5A . 0.9300 ?
C6 C7 . 1.485(3) ?
C7 C11 . 1.381(3) ?
C7 C8 . 1.448(3) ?
C9 C10 . 1.399(7) ?
C9 H9A . 0.9700 ?
C9 H9B . 0.9700 ?
C10 H10A . 0.9600 ?
C10 H10B . 0.9600 ?
C10 H10C . 0.9600 ?
C10' H10D . 0.9600 ?
C10' H10E . 0.9600 ?
C10' H10F . 0.9600 ?
C11 C12 . 1.499(3) ?
C12 C13 . 1.511(3) ?
C12 H12A . 0.9700 ?
C12 H12B . 0.9700 ?
C13 C18 . 1.369(3) ?
C13 C14 . 1.381(3) ?
C14 C15 . 1.390(4) ?
C14 H14A . 0.9300 ?
C15 C16 . 1.370(4) ?
C15 H15A . 0.9300 ?
C16 C17 . 1.346(3) ?
C16 H16A . 0.9300 ?
C17 C18 . 1.384(3) ?
C17 H17A . 0.9300 ?
C18 H18A . 0.9300 ?
C19 C20 . 1.522(3) ?
C19 H19A . 0.9700 ?
C19 H19B . 0.9700 ?
C20 C21 . 1.467(4) ?
C20 H20A . 0.9700 ?
C20 H20B . 0.9700 ?
C21 H21A . 0.9600 ?
C21 H21B . 0.9600 ?
C21 H21C . 0.9600 ?

loop_
_geom_hbond_atom_site_label_D
_geom_hbond_atom_site_label_H
_geom_hbond_atom_site_label_A
_geom_hbond_site_symmetry_A
_geom_hbond_distance_DH
_geom_hbond_distance_HA
_geom_hbond_distance_DA
_geom_hbond_angle_DHA
N1 H1A O2 . 0.905(16) 1.925(17) 2.653(3) 136.3(14)

loop_
_geom_torsion_atom_site_label_1
_geom_torsion_atom_site_label_2
_geom_torsion_atom_site_label_3
_geom_torsion_atom_site_label_4
_geom_torsion_site_symmetry_1
_geom_torsion_site_symmetry_2
_geom_torsion_site_symmetry_3
_geom_torsion_site_symmetry_4
_geom_torsion
_geom_torsion_publ_flag
C6 C1 C2 C3 . . . . -0.9(4) ?
C1 C2 C3 C4 . . . . 0.0(4) ?
C2 C3 C4 C5 . . . . 0.6(4) ?
C3 C4 C5 C6 . . . . -0.3(4) ?
C2 C1 C6 C5 . . . . 1.2(3) ?
C2 C1 C6 C7 . . . . -179.1(2) ?
C4 C5 C6 C1 . . . . -0.5(4) ?
C4 C5 C6 C7 . . . . 179.7(2) ?
C1 C6 C7 C11 . . . . 74.3(3) ?
C5 C6 C7 C11 . . . . -105.9(2) ?
C1 C6 C7 C8 . . . . -107.6(2) ?
C5 C6 C7 C8 . . . . 72.1(3) ?
C9 O1 C8 O2 . . . . 2.7(3) ?
C9 O1 C8 C7 . . . . -176.8(2) ?
C11 C7 C8 O2 . . . . -3.9(3) ?
C6 C7 C8 O2 . . . . 178.02(18) ?
C11 C7 C8 O1 . . . . 175.63(17) ?
C6 C7 C8 O1 . . . . -2.5(2) ?
C8 O1 C9 C10 . . . . 103.2(10) ?
C19 N1 C11 C7 . . . . -172.39(19) ?
C19 N1 C11 C12 . . . . 7.4(3) ?
C8 C7 C11 N1 . . . . 4.6(3) ?
C6 C7 C11 N1 . . . . -177.32(17) ?
C8 C7 C11 C12 . . . . -175.14(16) ?
C6 C7 C11 C12 . . . . 2.9(3) ?
N1 C11 C12 C13 . . . . 71.9(2) ?
C7 C11 C12 C13 . . . . -108.3(2) ?
C11 C12 C13 C18 . . . . 17.9(3) ?
C11 C12 C13 C14 . . . . -163.29(19) ?
C18 C13 C14 C15 . . . . -1.5(3) ?
C12 C13 C14 C15 . . . . 179.6(2) ?
C13 C14 C15 C16 . . . . 1.2(4) ?
C14 C15 C16 C17 . . . . 0.3(4) ?
C15 C16 C17 C18 . . . . -1.4(4) ?
C14 C13 C18 C17 . . . . 0.4(3) ?
C12 C13 C18 C17 . . . . 179.3(2) ?
C16 C17 C18 C13 . . . . 1.1(4) ?
C11 N1 C19 C20 . . . . -154.4(2) ?
N1 C19 C20 C21 . . . . 64.4(4) ?
